data_7110352
loop_
_publ_author_name
'Boer, Stephanie A.'
'Hawes, Chris S.'
'Turner, David R.'

_publ_section_title
;
 Engineering entanglement: controlling the formation of polycatenanes and
 polyrotaxanes using \p interactions
;
_journal_coden_ASTM CHCOFS
_journal_issue 9
_journal_name_full
;
 Chemical Communications (Cambridge, United Kingdom)
;
_journal_page_first 1125
_journal_page_last 1127
_journal_paper_doi 10.1039/c3cc48802k
_journal_volume 50
_journal_year 2014
_chemical_absolute_configuration ad
_chemical_formula_moiety 'C72 H64 Cd2 N4 O20, 3 (C3 H10 N O)'
_chemical_formula_sum 'C81 H94 Cd2 N7 O23'
_chemical_formula_weight 1758.43
_chemical_name_systematic ?
_space_group_crystal_system hexagonal
_space_group_IT_number 178
_space_group_name_Hall 'P 61 2 (0 0 5)'
_space_group_name_H-M_alt 'P 61 2 2'
_symmetry_space_group_name_Hall 'P 61 2 (0 0 5)'
_symmetry_space_group_name_H-M 'P 61 2 2'
_atom_sites_solution_hydrogens geom
_audit_creation_method SHELXL-2013
_cell_angle_alpha 90
_cell_angle_beta 90
_cell_angle_gamma 120
_cell_formula_units_Z 12
_cell_length_a 19.928(3)
_cell_length_b 19.928(3)
_cell_length_c 78.862(16)
_cell_measurement_reflns_used 113556
_cell_measurement_temperature 100(2)
_cell_measurement_theta_max 21.70
_cell_measurement_theta_min 1.29
_cell_volume 27122(8)
_computing_cell_refinement 'XDS (Kabsch, 1993)'
_computing_data_collection 'BluIce (McPhillips, 2002)'
_computing_data_reduction 'XDS (Kabsch, 1993)'
_computing_molecular_graphics
;
O. V. Dolomanov, L. J. Bourhis, R. J. Gildea, J. A. K. Howard and H. Puschmann,
OLEX2: a complete structure solution, refinement and analysis program.
J. Appl. Cryst. (2009). 42, 339-341.
;
_computing_publication_material
;
O. V. Dolomanov, L. J. Bourhis, R. J. Gildea, J. A. K. Howard and H. Puschmann,
OLEX2: a complete structure solution, refinement and analysis program.
J. Appl. Cryst. (2009). 42, 339-341.
;
_computing_structure_refinement
;
SHELX, G.M. Sheldrick, Acta Cryst.
(2008). A64, 112-122
;
_computing_structure_solution
;
SHELX, G.M. Sheldrick, Acta Cryst.
(2008). A64, 112-122
;
_diffrn_ambient_temperature 100(2)
_diffrn_measured_fraction_theta_full 0.994
_diffrn_measured_fraction_theta_max 0.994
_diffrn_measurement_device_type 'ADSC Quantum 210r'
_diffrn_measurement_method 'Phi Scan'
_diffrn_radiation_monochromator 'Silicon Double Crystal'
_diffrn_radiation_type Synchrotron
_diffrn_radiation_wavelength 0.71080
_diffrn_reflns_av_R_equivalents 0.1084
_diffrn_reflns_av_unetI/netI 0.0418
_diffrn_reflns_Laue_measured_fraction_full 0.994
_diffrn_reflns_Laue_measured_fraction_max 0.994
_diffrn_reflns_limit_h_max 20
_diffrn_reflns_limit_h_min -20
_diffrn_reflns_limit_k_max 20
_diffrn_reflns_limit_k_min -20
_diffrn_reflns_limit_l_max 81
_diffrn_reflns_limit_l_min -81
_diffrn_reflns_number 113556
_diffrn_reflns_point_group_measured_fraction_full 0.996
_diffrn_reflns_point_group_measured_fraction_max 0.996
_diffrn_reflns_theta_full 21.700
_diffrn_reflns_theta_max 21.698
_diffrn_reflns_theta_min 1.288
_diffrn_source 'Australian Synchrotron'
_exptl_absorpt_coefficient_mu 0.541
_exptl_absorpt_correction_type multi-scan
_exptl_absorpt_process_details 'XScale within XDS'
_exptl_crystal_colour red
_exptl_crystal_density_diffrn 1.292
_exptl_crystal_description block
_exptl_crystal_F_000 10908
_exptl_crystal_size_max 0.050
_exptl_crystal_size_mid 0.020
_exptl_crystal_size_min 0.020
_platon_squeeze_details
;
Approx. 3 DMF per ASU fits with squeeze value.
Correlates well with TGA and elemental analysis.
Solvent in UNIT instruction.
;
_refine_diff_density_max 0.437
_refine_diff_density_min -0.551
_refine_diff_density_rms 0.081
_refine_ls_abs_structure_details
;
 Flack x determined using 3375 quotients [(I+)-(I-)]/[(I+)+(I-)]
 (Parsons and Flack (2004), Acta Cryst. A60, s61).
;
_refine_ls_abs_structure_Flack 0.036(13)
_refine_ls_extinction_method none
_refine_ls_goodness_of_fit_ref 1.029
_refine_ls_hydrogen_treatment constr
_refine_ls_matrix_type full
_refine_ls_number_parameters 801
_refine_ls_number_reflns 10626
_refine_ls_number_restraints 31
_refine_ls_restrained_S_all 1.030
_refine_ls_R_factor_all 0.0832
_refine_ls_R_factor_gt 0.0765
_refine_ls_shift/su_max 0.001
_refine_ls_shift/su_mean 0.000
_refine_ls_structure_factor_coef Fsqd
_refine_ls_weighting_details
;
 w=1/[\s^2^(Fo^2^)+(0.1732P)^2^+1.7652P]
 where P=(Fo^2^+2Fc^2^)/3
;
_refine_ls_weighting_scheme calc
_refine_ls_wR_factor_gt 0.2101
_refine_ls_wR_factor_ref 0.2175
_reflns_Friedel_coverage 0.708
_reflns_Friedel_fraction_full 0.998
_reflns_Friedel_fraction_max 0.998
_reflns_number_gt 9176
_reflns_number_total 10626
_reflns_threshold_expression 'I > 2\s(I)'
_cod_data_source_file c3cc48802k.txt
_cod_data_source_block 3
_cod_depositor_comments
;
The original supplementary material CIF (accessed 2015-02-03) provides the 
following  space group information:
_space_group_IT_number           178
_space_group_name_H-M_alt        'P 61 2 2'
_space_group_name_Hall           'P 61 2 (0 0 -1)

However, CIF uploaded to COD had the following spacegroup information (now 
stored in '_cod_cif_authors_sg_*' tags):
_space_group_IT_number           178
_space_group_name_H-M            'P 65 2 2'
_space_group_name_Hall           'P 65 2 (0 0 1)'

Either way, Hall space group 'P 61 2 (0 0 5)' was computed by COD deposition
scripts from the provided symmetry operators.

Antanas Vaitkus,
2015-02-03
;
_cod_original_cell_volume 27122(9)
_cod_original_sg_symbol_Hall 'P 65 2 (0 0 1)'
_cod_original_sg_symbol_H-M 'P 65 2 2'
_cod_database_code 7110352
_shelx_space_group_comment
;
The symmetry employed for this shelxl refinement is uniquely defined
by the following loop, which should always be used as a source of
symmetry information in preference to the above space-group names.
They are only intended as comments.
;
_shelx_estimated_absorpt_t_min 0.973
_shelx_estimated_absorpt_t_max 0.989
_shelxl_version_number 2013-2

loop_
_space_group_symop_operation_xyz
'x, y, z'
'x-y, x, z+1/6'
'-y, x-y, z+1/3'
'-x, -y, z+1/2'
'-x+y, -x, z+2/3'
'y, -x+y, z+5/6'
'x-y, -y, -z'
'-x, -x+y, -z+2/3'
'y, x, -z+1/3'
'-y, -x, -z+5/6'
'-x+y, y, -z+1/2'
'x, x-y, -z+1/6'

loop_
_atom_site_label
_atom_site_type_symbol
_atom_site_fract_x
_atom_site_fract_y
_atom_site_fract_z
_atom_site_U_iso_or_equiv
_atom_site_adp_type
_atom_site_occupancy
_atom_site_site_symmetry_order
_atom_site_calc_flag
_atom_site_refinement_flags_posn
_atom_site_refinement_flags_adp
Cd1 Cd 0.59125(5) 0.19145(9) 0.15997(2) 0.1568(6) Uani 1 1 d . .
Cd2 Cd -0.27972(8) 0.15643(14) 0.12644(2) 0.2143(10) Uani 1 1 d . .
O1 O 0.6072(5) 0.2493(9) 0.18619(15) 0.196(5) Uani 1 1 d . .
O2 O 0.5183(5) 0.2484(7) 0.16871(11) 0.163(4) Uani 1 1 d . .
O3 O 0.4995(6) 0.4194(9) 0.19002(13) 0.166(4) Uani 1 1 d . .
O4 O 0.4167(6) 0.1690(8) 0.19915(11) 0.162(4) Uani 1 1 d . .
O5 O -0.1210(6) 0.2843(7) 0.17405(13) 0.159(3) Uani 1 1 d . .
O6 O -0.2022(5) 0.0303(7) 0.18377(14) 0.159(3) Uani 1 1 d . .
O7 O -0.2249(8) 0.1427(12) 0.15008(15) 0.223(7) Uani 1 1 d . .
O8 O -0.3077(12) 0.1800(18) 0.1583(2) 0.341(14) Uani 1 1 d . .
O9 O -0.2605(8) 0.1695(13) 0.09599(14) 0.252(9) Uani 1 1 d . .
O10 O -0.1690(8) 0.1790(12) 0.11287(14) 0.257(9) Uani 1 1 d . .
O11 O -0.0039(13) 0.3033(16) 0.08562(18) 0.301(12) Uani 1 1 d . .
O12 O -0.1608(9) 0.0549(15) 0.09258(15) 0.277(12) Uani 1 1 d . .
O13 O 0.3505(6) -0.0338(7) 0.11174(11) 0.146(3) Uani 1 1 d . .
O14 O 0.5109(5) 0.2278(6) 0.10731(11) 0.140(3) Uani 1 1 d . .
O15 O 0.5098(5) 0.1373(7) 0.13864(12) 0.154(3) Uani 1 1 d . .
O16 O 0.6189(7) 0.1661(12) 0.1254(2) 0.253(8) Uani 1 1 d . .
O17 O 0.5149(12) 0.0714(10) 0.1752(2) 0.267(9) Uani 1 1 d . .
O18 O 0.6678(9) 0.3071(11) 0.14827(19) 0.236(7) Uani 1 1 d . .
O19 O -0.3443(8) 0.0389(11) 0.1252(3) 0.246(7) Uani 1 1 d . .
O20 O -0.2282(18) 0.2949(18) 0.1288(5) 0.42(2) Uani 1 1 d . .
N1 N 0.4573(8) 0.2949(12) 0.19439(15) 0.154(5) Uani 1 1 d . .
N2 N -0.1618(5) 0.1586(8) 0.18104(11) 0.115(3) Uani 1 1 d . .
N3 N -0.0823(6) 0.1785(10) 0.0879(3) 0.245(13) Uani 1 1 d D .
N4 N 0.4313(6) 0.0982(8) 0.10963(11) 0.119(3) Uani 1 1 d . .
C1 C 0.5549(9) 0.2673(13) 0.1822(2) 0.178(7) Uani 1 1 d . .
C2 C 0.5435(8) 0.3164(12) 0.19497(16) 0.179(8) Uani 1 1 d D .
H2 H 0.5768 0.3722 0.1918 0.215 Uiso 1 1 calc R U
C3 C 0.4467(7) 0.3588(12) 0.19087(16) 0.137(5) Uani 1 1 d . .
C4 C 0.4007(8) 0.2185(11) 0.19600(14) 0.122(4) Uani 1 1 d . .
C5 C 0.3625(8) 0.3362(10) 0.18962(13) 0.123(4) Uani 1 1 d . .
C6 C 0.3189(7) 0.2005(8) 0.19306(10) 0.100(3) Uani 1 1 d . .
C7 C 0.3500(5) 0.3976(8) 0.18693(13) 0.112(3) Uani 1 1 d . .
H7 H 0.3923 0.4492 0.1863 0.134 Uiso 1 1 calc R U
C8 C 0.3011(6) 0.2594(7) 0.19048(11) 0.098(3) Uani 1 1 d . .
C9 C 0.2587(7) 0.1236(8) 0.19333(10) 0.101(3) Uani 1 1 d . .
H9 H 0.2692 0.0827 0.1952 0.121 Uiso 1 1 calc R U
C10 C 0.2728(7) 0.3817(7) 0.18513(12) 0.105(3) Uani 1 1 d . .
H10 H 0.2631 0.4235 0.1837 0.126 Uiso 1 1 calc R U
C11 C 0.2280(5) 0.2466(6) 0.18824(8) 0.081(2) Uani 1 1 d . .
C12 C 0.1848(5) 0.1084(6) 0.19093(8) 0.083(2) Uani 1 1 d . .
H12 H 0.1442 0.0559 0.1910 0.100 Uiso 1 1 calc R U
C13 C 0.2126(5) 0.3082(5) 0.18539(9) 0.080(2) Uani 1 1 d . .
C14 C 0.1657(4) 0.1662(5) 0.18830(8) 0.072(2) Uani 1 1 d . .
C15 C 0.1307(5) 0.2883(5) 0.18327(9) 0.084(2) Uani 1 1 d . .
C16 C 0.0850(5) 0.1472(5) 0.18610(8) 0.074(2) Uani 1 1 d . .
C17 C 0.1130(6) 0.3473(6) 0.18063(11) 0.096(3) Uani 1 1 d . .
H17 H 0.1535 0.3996 0.1797 0.115 Uiso 1 1 calc R U
C18 C 0.0692(5) 0.2103(5) 0.18411(7) 0.0712(19) Uani 1 1 d . .
C19 C 0.0241(5) 0.0732(5) 0.18639(9) 0.083(2) Uani 1 1 d . .
H19 H 0.0346 0.0318 0.1874 0.099 Uiso 1 1 calc R U
C20 C 0.0352(7) 0.3291(7) 0.17933(13) 0.106(3) Uani 1 1 d . .
H20 H 0.0236 0.3697 0.1781 0.128 Uiso 1 1 calc R U
C21 C -0.0063(5) 0.1931(5) 0.18200(8) 0.078(2) Uani 1 1 d . .
C22 C -0.0524(6) 0.0558(6) 0.18523(11) 0.096(2) Uani 1 1 d . .
H22 H -0.0935 0.0036 0.1859 0.115 Uiso 1 1 calc R U
C23 C -0.0230(6) 0.2552(7) 0.17975(10) 0.091(2) Uani 1 1 d . .
C24 C -0.0679(5) 0.1162(6) 0.18314(10) 0.089(2) Uani 1 1 d . .
C25 C -0.1051(8) 0.2344(9) 0.17795(14) 0.116(3) Uani 1 1 d . .
C26 C -0.1481(7) 0.0999(10) 0.18249(16) 0.125(4) Uani 1 1 d . .
C27 C -0.2460(7) 0.1401(11) 0.17992(16) 0.166(7) Uani 1 1 d D .
H27 H -0.2789 0.0835 0.1823 0.199 Uiso 1 1 calc R U
C28 C -0.2588(9) 0.1515(16) 0.1608(3) 0.222(11) Uani 1 1 d . .
C29 C 0.5627(13) 0.3040(11) 0.21333(19) 0.210(8) Uiso 1 1 d D .
H29A H 0.5226 0.2524 0.2174 0.252 Uiso 1 1 calc R U
H29B H 0.6132 0.3056 0.2134 0.252 Uiso 1 1 calc R U
C30 C 0.5666(13) 0.3666(13) 0.2253(3) 0.239(10) Uiso 1 1 d D .
H30 H 0.5201 0.3725 0.2236 0.287 Uiso 1 1 calc R U
C31 C 0.571(3) 0.3453(19) 0.2435(2) 0.42(3) Uiso 1 1 d D .
H31A H 0.5209 0.3012 0.2468 0.627 Uiso 1 1 calc R U
H31B H 0.5834 0.3896 0.2508 0.627 Uiso 1 1 calc R U
H31C H 0.6114 0.3312 0.2445 0.627 Uiso 1 1 calc R U
C32 C 0.6402(19) 0.4427(12) 0.2214(4) 0.341(19) Uiso 1 1 d D .
H32A H 0.6355 0.4616 0.2102 0.512 Uiso 1 1 calc R U
H32B H 0.6847 0.4344 0.2214 0.512 Uiso 1 1 calc R U
H32C H 0.6477 0.4811 0.2301 0.512 Uiso 1 1 calc R U
C33 C -0.2682(10) 0.1813(9) 0.19287(17) 0.163(5) Uiso 1 1 d D .
H33A H -0.3220 0.1688 0.1905 0.195 Uiso 1 1 calc R U
H33B H -0.2343 0.2378 0.1912 0.195 Uiso 1 1 calc R U
C34 C -0.2635(17) 0.1630(17) 0.21140(19) 0.40(3) Uiso 1 1 d D .
H34 H -0.2084 0.1797 0.2143 0.482 Uiso 1 1 calc R U
C35 C -0.291(3) 0.206(3) 0.2226(3) 0.602 Uiso 1 1 d D U
H35A H -0.2622 0.2610 0.2198 0.602 Uiso 1 1 calc R U
H35B H -0.2820 0.1982 0.2345 0.602 Uiso 1 1 calc R U
H35C H -0.3463 0.1854 0.2207 0.602 Uiso 1 1 calc R U
C36 C -0.313(2) 0.0772(16) 0.2143(4) 0.36(2) Uiso 1 1 d D .
H36A H -0.2948 0.0496 0.2070 0.544 Uiso 1 1 calc R U
H36B H -0.3669 0.0605 0.2117 0.544 Uiso 1 1 calc R U
H36C H -0.3084 0.0654 0.2262 0.544 Uiso 1 1 calc R U
C37 C 0.5430(10) 0.1322(13) 0.1252(3) 0.179(7) Uani 1 1 d . .
C38 C 0.4987(9) 0.0882(12) 0.11057(16) 0.162(6) Uani 1 1 d . .
H38 H 0.4791 0.0324 0.1132 0.195 Uiso 1 1 calc R U
C39 C 0.4461(8) 0.1751(9) 0.10741(12) 0.115(4) Uani 1 1 d . .
C40 C 0.3583(9) 0.0304(10) 0.10979(14) 0.128(4) Uani 1 1 d . .
C41 C 0.3762(5) 0.1817(7) 0.10637(9) 0.095(3) Uani 1 1 d . .
C42 C 0.2913(6) 0.0450(7) 0.10893(11) 0.096(3) Uani 1 1 d . .
C43 C 0.3882(7) 0.2566(7) 0.10441(12) 0.108(3) Uani 1 1 d . .
H43 H 0.4389 0.3006 0.1044 0.129 Uiso 1 1 calc R U
C44 C 0.3016(6) 0.1185(7) 0.10678(9) 0.094(3) Uani 1 1 d . .
C45 C 0.2184(8) -0.0208(8) 0.10947(10) 0.117(3) Uani 1 1 d . .
H45 H 0.2125 -0.0708 0.1108 0.140 Uiso 1 1 calc R U
C46 C 0.3222(8) 0.2637(8) 0.10250(10) 0.103(3) Uani 1 1 d . .
H46 H 0.3304 0.3144 0.1007 0.124 Uiso 1 1 calc R U
C47 C 0.2364(5) 0.1284(7) 0.10501(9) 0.087(2) Uani 1 1 d . .
C48 C 0.1517(6) -0.0108(8) 0.10791(10) 0.110(3) Uani 1 1 d . .
H48 H 0.1010 -0.0546 0.1084 0.131 Uiso 1 1 calc R U
C49 C 0.2504(7) 0.2073(8) 0.10300(9) 0.098(3) Uani 1 1 d . .
C50 C 0.1615(6) 0.0621(8) 0.10572(9) 0.102(3) Uani 1 1 d . .
C51 C 0.1857(7) 0.2161(9) 0.09966(10) 0.107(3) Uani 1 1 d . .
C52 C 0.0959(6) 0.0778(11) 0.10365(10) 0.129(5) Uani 1 1 d . .
C53 C 0.1918(9) 0.2886(9) 0.09682(11) 0.132(4) Uani 1 1 d . .
H53 H 0.2414 0.3341 0.0973 0.158 Uiso 1 1 calc R U
C54 C 0.1125(11) 0.1551(13) 0.10011(11) 0.136(6) Uani 1 1 d . .
C55 C 0.0165(7) 0.0088(11) 0.10528(12) 0.148(5) Uani 1 1 d . .
H55 H 0.0081 -0.0407 0.1085 0.178 Uiso 1 1 calc R U
C56 C 0.1271(15) 0.2949(17) 0.09339(16) 0.201(11) Uani 1 1 d . .
H56 H 0.1336 0.3450 0.0916 0.242 Uiso 1 1 calc R U
C57 C 0.0408(12) 0.1582(17) 0.09679(12) 0.185(9) Uani 1 1 d . .
C58 C -0.0427(12) 0.0215(17) 0.10180(19) 0.192(10) Uani 1 1 d . .
H58 H -0.0939 -0.0215 0.1024 0.230 Uiso 1 1 calc R U
C59 C 0.0546(11) 0.2323(15) 0.09244(18) 0.175(9) Uani 1 1 d D .
C60 C -0.0337(9) 0.0944(17) 0.09736(16) 0.206(14) Uani 1 1 d D .
C61 C -0.0125(7) 0.2415(9) 0.08847(18) 0.260(16) Uani 1 1 d D .
C62 C -0.0965(7) 0.1076(9) 0.09178(18) 0.214(13) Uani 1 1 d D .
C63 C -0.1520(10) 0.1858(17) 0.08358(19) 0.261(14) Uani 1 1 d D .
H63 H -0.1327 0.2411 0.0804 0.313 Uiso 1 1 calc R U
C64 C -0.1979(12) 0.170(2) 0.0981(2) 0.259(15) Uani 1 1 d . .
C65 C 0.5472(11) 0.1065(11) 0.0945(2) 0.177(6) Uiso 1 1 d . .
H65A H 0.5587 0.1580 0.0903 0.212 Uiso 1 1 calc R U
H65B H 0.5971 0.1100 0.0974 0.212 Uiso 1 1 calc R U
C66 C 0.5131(13) 0.0528(13) 0.0811(3) 0.202(7) Uiso 1 1 d D .
H66 H 0.4599 0.0444 0.0792 0.242 Uiso 1 1 calc R U
C67 C 0.5054(18) -0.0234(15) 0.0858(4) 0.268(12) Uiso 1 1 d D .
H67A H 0.4818 -0.0598 0.0763 0.402 Uiso 1 1 calc R U
H67B H 0.4726 -0.0440 0.0959 0.402 Uiso 1 1 calc R U
H67C H 0.5568 -0.0164 0.0882 0.402 Uiso 1 1 calc R U
C68 C 0.5544(16) 0.0734(17) 0.0645(3) 0.246(11) Uiso 1 1 d D .
H68A H 0.5240 0.0329 0.0562 0.369 Uiso 1 1 calc R U
H68B H 0.6054 0.0778 0.0658 0.369 Uiso 1 1 calc R U
H68C H 0.5610 0.1230 0.0605 0.369 Uiso 1 1 calc R U
C69 C -0.1931(13) 0.1350(16) 0.0676(3) 0.257(12) Uiso 1 1 d D .
H69A H -0.2226 0.0801 0.0712 0.308 Uiso 1 1 calc R U
H69B H -0.2309 0.1494 0.0633 0.308 Uiso 1 1 calc R U
C70 C -0.140(2) 0.142(2) 0.0535(3) 0.51(4) Uiso 1 1 d D .
H70 H -0.0918 0.1490 0.0589 0.616 Uiso 1 1 calc R U
C71 C -0.171(3) 0.071(3) 0.0428(6) 0.616 Uiso 1 1 d D U
H71A H -0.1308 0.0775 0.0346 0.770 Uiso 1 1 calc R U
H71B H -0.2167 0.0639 0.0366 0.770 Uiso 1 1 calc R U
H71C H -0.1845 0.0264 0.0500 0.770 Uiso 1 1 calc R U
C72 C -0.116(3) 0.213(2) 0.0428(6) 0.53(4) Uiso 1 1 d D .
H72A H -0.0797 0.2159 0.0341 0.790 Uiso 1 1 calc R U
H72B H -0.0910 0.2590 0.0500 0.790 Uiso 1 1 calc R U
H72C H -0.1619 0.2096 0.0374 0.790 Uiso 1 1 calc R U

loop_
_atom_site_aniso_label
_atom_site_aniso_U_11
_atom_site_aniso_U_22
_atom_site_aniso_U_33
_atom_site_aniso_U_23
_atom_site_aniso_U_13
_atom_site_aniso_U_12
Cd1 0.1057(6) 0.2691(15) 0.1338(7) -0.0358(7) -0.0215(5) 0.1224(8)
Cd2 0.1669(11) 0.457(3) 0.1215(7) -0.0284(11) -0.0163(7) 0.2328(17)
O1 0.105(6) 0.318(16) 0.205(10) -0.055(10) -0.046(6) 0.136(9)
O2 0.098(5) 0.287(13) 0.123(6) -0.056(7) -0.030(4) 0.111(7)
O3 0.103(6) 0.229(12) 0.162(8) -0.047(8) -0.013(6) 0.080(8)
O4 0.158(7) 0.285(13) 0.138(7) 0.011(7) -0.004(5) 0.181(9)
O5 0.151(7) 0.206(9) 0.186(8) 0.032(7) -0.001(6) 0.140(7)
O6 0.090(5) 0.169(9) 0.199(9) -0.004(7) -0.006(5) 0.052(6)
O7 0.146(9) 0.42(2) 0.133(8) -0.050(10) -0.024(7) 0.166(12)
O8 0.286(18) 0.71(5) 0.217(13) 0.05(2) -0.008(13) 0.39(3)
O9 0.212(12) 0.54(3) 0.131(7) 0.023(11) 0.010(7) 0.279(18)
O10 0.223(12) 0.57(3) 0.121(7) 0.017(11) 0.005(7) 0.309(18)
O11 0.38(2) 0.62(4) 0.168(10) 0.114(16) 0.080(13) 0.44(3)
O12 0.162(10) 0.60(4) 0.142(8) -0.091(14) -0.039(8) 0.245(18)
O13 0.175(8) 0.180(8) 0.144(7) -0.012(6) -0.025(6) 0.135(7)
O14 0.071(4) 0.204(9) 0.145(6) 0.015(6) 0.009(4) 0.067(5)
O15 0.120(6) 0.236(11) 0.118(6) -0.007(6) -0.020(5) 0.097(7)
O16 0.128(8) 0.37(2) 0.311(18) -0.103(16) -0.065(10) 0.160(12)
O17 0.32(2) 0.235(14) 0.265(16) -0.066(12) -0.195(16) 0.157(15)
O18 0.210(13) 0.281(18) 0.192(12) -0.054(12) -0.056(10) 0.104(13)
O19 0.154(10) 0.29(2) 0.31(2) -0.006(15) -0.033(11) 0.127(12)
O20 0.34(3) 0.32(3) 0.49(4) -0.06(3) 0.16(3) 0.07(3)
N1 0.125(9) 0.253(17) 0.127(8) -0.058(9) -0.038(7) 0.127(12)
N2 0.084(5) 0.181(10) 0.106(6) 0.011(6) 0.001(4) 0.085(7)
N3 0.161(14) 0.45(4) 0.196(17) 0.09(2) 0.037(12) 0.20(2)
N4 0.108(7) 0.182(10) 0.099(6) -0.018(6) -0.013(5) 0.095(7)
C1 0.114(10) 0.28(2) 0.151(12) -0.041(13) 0.003(10) 0.109(13)
C2 0.108(8) 0.33(2) 0.131(9) -0.096(12) -0.055(7) 0.130(12)
C3 0.061(6) 0.188(14) 0.126(9) -0.059(9) -0.012(6) 0.034(8)
C4 0.109(8) 0.197(13) 0.093(6) -0.018(7) -0.001(6) 0.102(10)
C5 0.135(11) 0.201(14) 0.081(6) -0.020(7) -0.008(6) 0.119(11)
C6 0.131(8) 0.159(10) 0.068(5) 0.008(5) 0.004(5) 0.117(9)
C7 0.072(6) 0.145(9) 0.098(6) -0.017(6) 0.009(4) 0.040(6)
C8 0.091(6) 0.142(9) 0.073(5) -0.015(5) 0.008(4) 0.067(7)
C9 0.142(9) 0.156(10) 0.056(4) 0.010(5) 0.010(5) 0.113(9)
C10 0.120(8) 0.109(8) 0.091(6) 0.002(5) 0.011(5) 0.062(7)
C11 0.094(6) 0.123(7) 0.041(3) -0.006(4) -0.005(3) 0.067(5)
C12 0.102(6) 0.120(6) 0.051(4) -0.007(4) 0.003(4) 0.072(5)
C13 0.100(6) 0.111(7) 0.057(4) -0.001(4) 0.001(4) 0.074(6)
C14 0.091(5) 0.117(6) 0.045(3) -0.005(3) -0.005(3) 0.080(5)
C15 0.106(6) 0.098(6) 0.060(4) 0.003(4) 0.004(4) 0.060(5)
C16 0.100(6) 0.089(5) 0.044(3) 0.005(3) 0.007(3) 0.056(5)
C17 0.120(7) 0.113(7) 0.081(5) 0.026(5) 0.005(5) 0.078(6)
C18 0.094(5) 0.103(6) 0.044(3) -0.005(3) 0.000(3) 0.070(5)
C19 0.109(7) 0.100(6) 0.058(4) -0.008(4) 0.001(4) 0.065(6)
C20 0.127(8) 0.119(8) 0.114(7) 0.020(6) -0.005(6) 0.092(8)
C21 0.086(5) 0.112(6) 0.057(4) 0.000(4) -0.004(3) 0.066(5)
C22 0.102(6) 0.110(6) 0.073(5) -0.013(4) 0.003(4) 0.051(5)
C23 0.111(7) 0.127(8) 0.066(5) 0.007(4) -0.006(4) 0.083(7)
C24 0.084(6) 0.130(8) 0.063(4) -0.002(4) -0.005(4) 0.061(6)
C25 0.136(10) 0.157(11) 0.103(7) 0.003(7) -0.005(6) 0.108(10)
C26 0.093(8) 0.160(11) 0.131(9) -0.019(8) -0.011(6) 0.070(9)
C27 0.096(8) 0.29(2) 0.147(10) -0.009(11) 0.002(7) 0.125(11)
C28 0.117(11) 0.38(3) 0.203(19) 0.087(19) -0.011(11) 0.153(17)
C37 0.156(13) 0.27(2) 0.182(16) -0.020(14) -0.043(12) 0.162(15)
C38 0.169(12) 0.31(2) 0.109(8) -0.027(10) -0.032(8) 0.191(14)
C39 0.124(10) 0.174(12) 0.080(6) -0.005(6) 0.001(5) 0.100(10)
C40 0.165(13) 0.184(13) 0.100(7) -0.037(8) -0.032(7) 0.137(12)
C41 0.091(6) 0.165(10) 0.059(4) 0.007(5) 0.003(4) 0.085(7)
C42 0.098(7) 0.133(8) 0.065(5) -0.018(5) -0.008(4) 0.062(7)
C43 0.116(8) 0.142(9) 0.084(6) 0.010(6) 0.008(5) 0.079(7)
C44 0.099(7) 0.160(9) 0.049(4) -0.002(4) -0.005(4) 0.083(7)
C45 0.148(10) 0.143(9) 0.046(4) -0.005(5) -0.006(5) 0.062(8)
C46 0.132(9) 0.142(9) 0.059(5) 0.011(5) 0.015(5) 0.086(8)
C47 0.087(6) 0.147(8) 0.051(4) 0.002(4) 0.005(3) 0.075(6)
C48 0.110(7) 0.160(10) 0.052(5) -0.018(5) -0.006(4) 0.063(7)
C49 0.114(8) 0.170(10) 0.040(4) -0.009(5) 0.003(4) 0.093(8)
C50 0.101(8) 0.174(11) 0.046(4) -0.012(5) 0.002(4) 0.079(8)
C51 0.104(7) 0.198(12) 0.059(5) -0.005(5) -0.004(4) 0.106(8)
C52 0.077(6) 0.269(17) 0.041(4) -0.037(7) -0.009(4) 0.087(9)
C53 0.193(12) 0.200(13) 0.064(5) 0.023(6) 0.022(6) 0.143(11)
C54 0.194(16) 0.265(19) 0.041(4) -0.012(7) -0.012(6) 0.183(16)
C55 0.096(8) 0.266(17) 0.066(5) -0.037(7) -0.014(5) 0.078(10)
C56 0.29(2) 0.42(3) 0.075(7) 0.057(12) 0.035(11) 0.31(3)
C57 0.201(18) 0.42(3) 0.052(5) -0.004(10) -0.011(7) 0.25(2)
C58 0.138(13) 0.38(4) 0.080(9) -0.036(12) -0.002(8) 0.146(19)
C59 0.207(17) 0.36(3) 0.091(8) -0.001(12) 0.001(10) 0.24(2)
C60 0.096(10) 0.48(4) 0.072(7) -0.006(13) -0.007(6) 0.170(19)
C61 0.35(3) 0.58(5) 0.082(8) 0.012(17) 0.007(13) 0.40(4)
C62 0.131(14) 0.45(4) 0.092(9) -0.050(15) 0.005(9) 0.17(2)
C63 0.210(16) 0.60(5) 0.125(10) 0.035(18) 0.003(12) 0.32(3)
C64 0.203(17) 0.59(5) 0.128(12) -0.004(18) -0.002(12) 0.30(3)

loop_
_atom_type_symbol
_atom_type_description
_atom_type_scat_dispersion_real
_atom_type_scat_dispersion_imag
_atom_type_scat_source
C C 0.0033 0.0016 'International Tables Vol C Tables 4.2.6.8 and 6.1.1.4'
H H 0.0000 0.0000 'International Tables Vol C Tables 4.2.6.8 and 6.1.1.4'
N N 0.0061 0.0033 'International Tables Vol C Tables 4.2.6.8 and 6.1.1.4'
O O 0.0106 0.0060 'International Tables Vol C Tables 4.2.6.8 and 6.1.1.4'
Cd Cd -0.8075 1.2024 'International Tables Vol C Tables 4.2.6.8 and 6.1.1.4'

loop_
_geom_angle_atom_site_label_1
_geom_angle_atom_site_label_2
_geom_angle_atom_site_label_3
_geom_angle
_geom_angle_site_symmetry_1
_geom_angle_site_symmetry_3
O8 Cd1 O15 113.6(7) 1_655 .
O8 Cd1 O18 83.7(9) 1_655 .
O15 Cd1 O18 98.4(4) . .
O8 Cd1 O1 101.9(6) 1_655 .
O15 Cd1 O1 144.1(3) . .
O18 Cd1 O1 90.1(5) . .
O8 Cd1 O2 155.7(8) 1_655 .
O15 Cd1 O2 88.8(4) . .
O18 Cd1 O2 83.7(6) . .
O1 Cd1 O2 57.4(3) . .
O8 Cd1 O17 94.9(9) 1_655 .
O15 Cd1 O17 87.1(4) . .
O18 Cd1 O17 174.4(4) . .
O1 Cd1 O17 84.9(6) . .
O2 Cd1 O17 95.5(6) . .
O8 Cd1 C1 130.1(7) 1_655 .
O15 Cd1 C1 116.2(5) . .
O18 Cd1 C1 85.7(7) . .
O1 Cd1 C1 29.5(5) . .
O2 Cd1 C1 28.0(4) . .
O17 Cd1 C1 91.1(7) . .
O19 Cd2 O16 91.2(7) . 1_455
O19 Cd2 O7 88.1(7) . .
O16 Cd2 O7 125.8(6) 1_455 .
O19 Cd2 O10 101.3(7) . .
O16 Cd2 O10 146.4(6) 1_455 .
O7 Cd2 O10 86.1(4) . .
O19 Cd2 O20 168.3(9) . .
O16 Cd2 O20 77.3(10) 1_455 .
O7 Cd2 O20 97.0(11) . .
O10 Cd2 O20 89.6(8) . .
O19 Cd2 O9 92.9(8) . .
O16 Cd2 O9 93.4(5) 1_455 .
O7 Cd2 O9 140.8(4) . .
O10 Cd2 O9 55.3(4) . .
O20 Cd2 O9 89.9(10) . .
O19 Cd2 C64 94.6(9) . .
O16 Cd2 C64 120.8(6) 1_455 .
O7 Cd2 C64 113.3(5) . .
O10 Cd2 C64 28.1(4) . .
O20 Cd2 C64 93.1(10) . .
O9 Cd2 C64 27.6(4) . .
O19 Cd2 C28 91.5(8) . .
O16 Cd2 C28 102.1(6) 1_455 .
O7 Cd2 C28 23.9(4) . .
O10 Cd2 C28 108.6(4) . .
O20 Cd2 C28 88.9(11) . .
O9 Cd2 C28 163.8(4) . .
C64 Cd2 C28 136.5(5) . .
C1 O1 Cd1 89.6(9) . .
C1 O2 Cd1 89.3(9) . .
C28 O7 Cd2 103.6(12) . .
C28 O8 Cd1 160.1(19) . 1_455
C64 O9 Cd2 88.3(10) . .
C64 O10 Cd2 94.2(9) . .
C37 O15 Cd1 112.7(9) . .
C37 O16 Cd2 149.0(16) . 1_655
C4 N1 C3 127.1(12) . .
C4 N1 C2 119.1(15) . .
C3 N1 C2 113.6(16) . .
C26 N2 C25 124.1(9) . .
C26 N2 C27 118.4(13) . .
C25 N2 C27 116.8(12) . .
C61 N3 C62 124.1(2) . .
C61 N3 C63 119.8(14) . .
C62 N3 C63 116.0(14) . .
C40 N4 C39 126.5(10) . .
C40 N4 C38 116.8(13) . .
C39 N4 C38 116.5(13) . .
O2 C1 O1 123.6(15) . .
O2 C1 C2 121.2(14) . .
O1 C1 C2 115.1(14) . .
O2 C1 Cd1 62.8(8) . .
O1 C1 Cd1 60.9(8) . .
C2 C1 Cd1 173.8(12) . .
C1 C2 N1 108.0(11) . .
C1 C2 C29 113.1(15) . .
N1 C2 C29 108.2(14) . .
O3 C3 N1 119.3(14) . .
O3 C3 C5 127.8(19) . .
N1 C3 C5 112.9(15) . .
O4 C4 N1 121.3(13) . .
O4 C4 C6 122.4(15) . .
N1 C4 C6 116.3(13) . .
C7 C5 C8 122.0(10) . .
C7 C5 C3 114.3(15) . .
C8 C5 C3 123.7(14) . .
C9 C6 C8 118.9(10) . .
C9 C6 C4 119.6(11) . .
C8 C6 C4 121.5(13) . .
C5 C7 C10 118.3(11) . .
C11 C8 C6 123.9(12) . .
C11 C8 C5 117.8(11) . .
C6 C8 C5 118.3(10) . .
C12 C9 C6 119.0(9) . .
C13 C10 C7 121.2(10) . .
C8 C11 C13 122.1(10) . .
C8 C11 C14 116.8(9) . .
C13 C11 C14 121.1(7) . .
C9 C12 C14 123.2(10) . .
C10 C13 C11 118.6(8) . .
C10 C13 C15 123.4(8) . .
C11 C13 C15 118.0(8) . .
C12 C14 C11 118.3(7) . .
C12 C14 C16 121.4(8) . .
C11 C14 C16 120.3(6) . .
C17 C15 C18 118.9(8) . .
C17 C15 C13 119.8(9) . .
C18 C15 C13 121.3(7) . .
C19 C16 C18 118.6(7) . .
C19 C16 C14 123.0(7) . .
C18 C16 C14 118.3(7) . .
C15 C17 C20 120.0(10) . .
C21 C18 C15 120.3(7) . .
C21 C18 C16 118.8(8) . .
C15 C18 C16 120.8(7) . .
C16 C19 C22 122.8(8) . .
C23 C20 C17 121.1(8) . .
C18 C21 C24 120.9(7) . .
C18 C21 C23 119.5(9) . .
C24 C21 C23 119.5(8) . .
C19 C22 C24 118.8(9) . .
C20 C23 C21 120.0(8) . .
C20 C23 C25 122.2(9) . .
C21 C23 C25 117.9(10) . .
C22 C24 C21 119.9(8) . .
C22 C24 C26 120.0(11) . .
C21 C24 C26 120.0(10) . .
O5 C25 N2 122.0(12) . .
O5 C25 C23 119.7(14) . .
N2 C25 C23 118.3(9) . .
O6 C26 N2 122.1(11) . .
O6 C26 C24 118.7(13) . .
N2 C26 C24 119.2(13) . .
C33 C27 N2 114.5(12) . .
C33 C27 C28 117.5(15) . .
N2 C27 C28 105.0(10) . .
O7 C28 O8 124(2) . .
O7 C28 C27 122.5(14) . .
O8 C28 C27 114(2) . .
O7 C28 Cd2 52.5(11) . .
O8 C28 Cd2 71.9(11) . .
C27 C28 Cd2 173.4(18) . .
C30 C29 C2 111.1(15) . .
C31 C30 C32 107.9(12) . .
C31 C30 C29 110.0(12) . .
C32 C30 C29 108.6(12) . .
C27 C33 C34 116.8(11) . .
C35 C34 C36 109.8(12) . .
C35 C34 C33 110.2(14) . .
C36 C34 C33 109.7(13) . .
O15 C37 O16 117.3(16) . .
O15 C37 C38 121.6(14) . .
O16 C37 C38 121.1(17) . .
C37 C38 N4 106.4(11) . .
C37 C38 C65 113.5(16) . .
N4 C38 C65 116.2(12) . .
O14 C39 N4 120.1(11) . .
O14 C39 C41 125.6(13) . .
N4 C39 C41 114.3(12) . .
O13 C40 N4 122.6(11) . .
O13 C40 C42 123.3(15) . .
N4 C40 C42 113.9(12) . .
C44 C41 C43 120.4(9) . .
C44 C41 C39 123.5(12) . .
C43 C41 C39 116.0(11) . .
C44 C42 C45 122.3(10) . .
C44 C42 C40 122.3(12) . .
C45 C42 C40 115.3(13) . .
C41 C43 C46 116.8(11) . .
C42 C44 C41 119.2(9) . .
C42 C44 C47 119.9(11) . .
C41 C44 C47 120.9(11) . .
C42 C45 C48 117.9(12) . .
C49 C46 C43 126.2(11) . .
C44 C47 C50 118.6(11) . .
C44 C47 C49 117.8(10) . .
C50 C47 C49 123.6(9) . .
C50 C48 C45 120.1(11) . .
C46 C49 C51 124.3(13) . .
C46 C49 C47 117.8(9) . .
C51 C49 C47 117.4(12) . .
C48 C50 C47 121.1(9) . .
C48 C50 C52 123.8(13) . .
C47 C50 C52 115.0(12) . .
C54 C51 C53 115.4(11) . .
C54 C51 C49 121.7(13) . .
C53 C51 C49 122.8(15) . .
C54 C52 C55 125.1(14) . .
C54 C52 C50 119.4(12) . .
C55 C52 C50 115.5(16) . .
C56 C53 C51 121.3(18) . .
C51 C54 C52 122.4(11) . .
C51 C54 C57 125.8(19) . .
C52 C54 C57 112(2) . .
C58 C55 C52 115.6(19) . .
C59 C56 C53 123(2) . .
C60 C57 C59 121.9(14) . .
C60 C57 C54 124(2) . .
C59 C57 C54 114(2) . .
C55 C58 C60 125(2) . .
C56 C59 C57 120.8(13) . .
C56 C59 C61 121(2) . .
C57 C59 C61 118.1(19) . .
C57 C60 C58 118.4(14) . .
C57 C60 C62 116(2) . .
C58 C60 C62 125(2) . .
O11 C61 N3 121.1(13) . .
O11 C61 C59 120.4(19) . .
N3 C61 C59 118.5(13) . .
O12 C62 N3 121.1(14) . .
O12 C62 C60 117.7(17) . .
N3 C62 C60 120.7(14) . .
C64 C63 N3 109.1(14) . .
C64 C63 C69 116(2) . .
N3 C63 C69 109.1(17) . .
O9 C64 O10 120.5(14) . .
O9 C64 C63 115.5(15) . .
O10 C64 C63 121.1(14) . .
O9 C64 Cd2 64.1(8) . .
O10 C64 Cd2 57.7(8) . .
C63 C64 Cd2 174(2) . .
C66 C65 C38 115.7(17) . .
C65 C66 C67 111(2) . .
C65 C66 C68 117(2) . .
C67 C66 C68 105(2) . .
C70 C69 C63 115.1(13) . .
C71 C70 C69 113.6(15) . .
C71 C70 C72 111.1(14) . .
C69 C70 C72 112.9(15) . .

loop_
_geom_bond_atom_site_label_1
_geom_bond_atom_site_label_2
_geom_bond_distance
_geom_bond_site_symmetry_2
Cd1 O8 2.141(12) 1_655
Cd1 O15 2.208(8) .
Cd1 O18 2.231(19) .
Cd1 O1 2.310(12) .
Cd1 O2 2.351(9) .
Cd1 O17 2.42(2) .
Cd1 C1 2.644(17) .
Cd2 O19 2.035(19) .
Cd2 O16 2.126(10) 1_455
Cd2 O7 2.245(12) .
Cd2 O10 2.286(10) .
Cd2 O20 2.42(3) .
Cd2 O9 2.425(11) .
Cd2 C64 2.696(16) .
Cd2 C28 2.75(2) .
O1 C1 1.30(2) .
O2 C1 1.239(18) .
O3 C3 1.140(18) .
O4 C4 1.206(17) .
O5 C25 1.225(13) .
O6 C26 1.265(17) .
O7 C28 1.15(2) .
O8 C28 1.37(2) .
O8 Cd1 2.141(12) 1_455
O9 C64 1.250(16) .
O10 C64 1.271(19) .
O11 C61 1.18(2) .
O12 C62 1.18(2) .
O13 C40 1.218(16) .
O14 C39 1.190(15) .
O15 C37 1.28(2) .
O16 C37 1.31(2) .
O16 Cd2 2.126(10) 1_655
N1 C4 1.37(2) .
N1 C3 1.42(2) .
N1 C2 1.548(16) .
N2 C26 1.333(17) .
N2 C25 1.383(17) .
N2 C27 1.530(13) .
N3 C61 1.3301(14) .
N3 C62 1.3300(14) .
N3 C63 1.506(13) .
N4 C40 1.406(19) .
N4 C39 1.420(17) .
N4 C38 1.454(14) .
C1 C2 1.50(2) .
C2 C29 1.549(12) .
C3 C5 1.508(18) .
C4 C6 1.502(16) .
C5 C7 1.380(18) .
C5 C8 1.404(18) .
C6 C9 1.396(16) .
C6 C8 1.400(15) .
C7 C10 1.415(15) .
C8 C11 1.360(13) .
C9 C12 1.359(14) .
C10 C13 1.352(14) .
C11 C13 1.425(12) .
C11 C14 1.456(12) .
C12 C14 1.398(11) .
C13 C15 1.483(13) .
C14 C16 1.466(11) .
C15 C17 1.402(12) .
C15 C18 1.420(12) .
C16 C19 1.363(12) .
C16 C18 1.449(11) .
C17 C20 1.409(15) .
C18 C21 1.377(11) .
C19 C22 1.388(13) .
C20 C23 1.344(15) .
C21 C24 1.408(13) .
C21 C23 1.444(12) .
C22 C24 1.395(14) .
C23 C25 1.480(16) .
C24 C26 1.463(15) .
C27 C33 1.508(11) .
C27 C28 1.56(2) .
C29 C30 1.532(13) .
C30 C31 1.512(13) .
C30 C32 1.524(13) .
C33 C34 1.520(13) .
C34 C35 1.503(13) .
C34 C36 1.505(14) .
C37 C38 1.45(2) .
C38 C65 1.53(2) .
C39 C41 1.466(15) .
C40 C42 1.505(16) .
C41 C44 1.387(15) .
C41 C43 1.396(15) .
C42 C44 1.385(15) .
C42 C45 1.388(16) .
C43 C46 1.401(15) .
C44 C47 1.414(12) .
C45 C48 1.445(16) .
C46 C49 1.304(15) .
C47 C50 1.417(15) .
C47 C49 1.462(16) .
C48 C50 1.376(16) .
C49 C51 1.411(14) .
C50 C52 1.497(16) .
C51 C54 1.35(2) .
C51 C53 1.404(18) .
C52 C54 1.43(2) .
C52 C55 1.50(2) .
C53 C56 1.39(2) .
C54 C57 1.484(18) .
C55 C58 1.35(2) .
C56 C59 1.36(3) .
C57 C60 1.39(3) .
C57 C59 1.40(3) .
C58 C60 1.42(3) .
C59 C61 1.4701(14) .
C60 C62 1.4699(14) .
C63 C64 1.40(2) .
C63 C69 1.566(13) .
C65 C66 1.41(3) .
C66 C67 1.493(13) .
C66 C68 1.495(13) .
C69 C70 1.492(13) .
C70 C71 1.488(13) .
C70 C72 1.495(14) .

loop_
_platon_squeeze_void_nr
_platon_squeeze_void_average_x
_platon_squeeze_void_average_y
_platon_squeeze_void_average_z
_platon_squeeze_void_volume
_platon_squeeze_void_count_electrons
_platon_squeeze_void_content
1 -0.168 0.330 0.000 9876 1445 ' '
